data_7127697
loop_
_publ_author_name
'Wu, Jiang'
'Noonikara-Poyil, Anurag'
'Mu\~noz-Castro, Alvaro'
'Dias, H. V. Rasika'

_publ_section_title
;
 Gold(I) ethylene complexes supported by electron-rich scorpionates.
;
_journal_issue 8
_journal_name_full 'Chemical communications (Cambridge, England)'
_journal_page_first 978
_journal_page_last 981
_journal_paper_doi 10.1039/d0cc07717h
_journal_volume 57
_journal_year 2021
_chemical_formula_moiety 'C47 H38 Au B N6, C H2 Cl2'
_chemical_formula_sum 'C48 H40 Au B Cl2 N6'
_chemical_formula_weight 979.53
_space_group_crystal_system orthorhombic
_space_group_IT_number 19
_space_group_name_Hall 'P 2ac 2ab'
_space_group_name_H-M_alt 'P 21 21 21'
_atom_sites_solution_hydrogens geom
_atom_sites_solution_primary dual
_audit_creation_date 2020-09-26
_audit_creation_method
;
Olex2 1.2
(compiled 2018.05.29 svn.r3508 for OlexSys, GUI svn.r5506)
;
_audit_update_record
;
2020-11-22 deposited with the CCDC.	2020-12-26 downloaded from the CCDC.
;
_cell_angle_alpha 90
_cell_angle_beta 90
_cell_angle_gamma 90
_cell_formula_units_Z 4
_cell_length_a 13.1586(7)
_cell_length_b 17.0373(10)
_cell_length_c 18.2948(10)
_cell_measurement_reflns_used 9282
_cell_measurement_temperature 100(2)
_cell_measurement_theta_max 28.26
_cell_measurement_theta_min 2.39
_cell_volume 4101.5(4)
_computing_cell_refinement 'SAINT v7.46A (Bruker, 2008)'
_computing_data_collection 'Bruker SMART'
_computing_data_reduction 'SAINT v7.46A (Bruker, 2008)'
_computing_molecular_graphics 'Olex2 (Dolomanov et al., 2009)'
_computing_publication_material 'Olex2 (Dolomanov et al., 2009)'
_computing_structure_refinement 'ShelXL (Sheldrick, 2015)'
_computing_structure_solution 'ShelXT (Sheldrick, 2015)'
_diffrn_ambient_temperature 100.15
_diffrn_measured_fraction_theta_full 0.999
_diffrn_measured_fraction_theta_max 0.999
_diffrn_measurement_device_type 'CCD area detector'
_diffrn_measurement_method 'phi and omega scans'
_diffrn_radiation_monochromator graphite
_diffrn_radiation_type MoK\a
_diffrn_radiation_wavelength 0.71073
_diffrn_reflns_av_R_equivalents 0.0368
_diffrn_reflns_av_unetI/netI 0.0496
_diffrn_reflns_Laue_measured_fraction_full 0.999
_diffrn_reflns_Laue_measured_fraction_max 0.999
_diffrn_reflns_limit_h_max 17
_diffrn_reflns_limit_h_min -17
_diffrn_reflns_limit_k_max 22
_diffrn_reflns_limit_k_min -22
_diffrn_reflns_limit_l_max 24
_diffrn_reflns_limit_l_min -24
_diffrn_reflns_number 36358
_diffrn_reflns_point_group_measured_fraction_full 0.995
_diffrn_reflns_point_group_measured_fraction_max 0.993
_diffrn_reflns_theta_full 25.242
_diffrn_reflns_theta_max 28.270
_diffrn_reflns_theta_min 2.226
_exptl_absorpt_coefficient_mu 3.760
_exptl_absorpt_correction_T_max 0.7457
_exptl_absorpt_correction_T_min 0.6259
_exptl_absorpt_correction_type multi-scan
_exptl_absorpt_process_details
'SADABS-2007/4 (Bruker,2007/4) was used for absorption correction. wR2(int) was 0.0977 before and 0.0753 after correction. The Ratio of minimum to maximum transmission is 0.8393. The \l/2 correction factor is 0.0015.'
_exptl_crystal_colour colorless
_exptl_crystal_density_diffrn 1.586
_exptl_crystal_density_method 'not measured'
_exptl_crystal_description blocks
_exptl_crystal_F_000 1952
_exptl_crystal_size_max 0.18
_exptl_crystal_size_mid 0.113
_exptl_crystal_size_min 0.11
_refine_diff_density_max 1.493
_refine_diff_density_min -0.405
_refine_diff_density_rms 0.098
_refine_ls_abs_structure_details
;
 Flack x determined using 4073 quotients [(I+)-(I-)]/[(I+)+(I-)]
 (Parsons, Flack and Wagner, Acta Cryst. B69 (2013) 249-259).
;
_refine_ls_abs_structure_Flack -0.012(3)
_refine_ls_extinction_method none
_refine_ls_goodness_of_fit_ref 1.016
_refine_ls_hydrogen_treatment constr
_refine_ls_matrix_type full
_refine_ls_number_parameters 523
_refine_ls_number_reflns 10115
_refine_ls_number_restraints 0
_refine_ls_restrained_S_all 1.016
_refine_ls_R_factor_all 0.0262
_refine_ls_R_factor_gt 0.0242
_refine_ls_shift/su_max 0.001
_refine_ls_shift/su_mean 0.000
_refine_ls_structure_factor_coef Fsqd
_refine_ls_weighting_details 'w=1/[\s^2^(Fo^2^)+(0.0071P)^2^] where P=(Fo^2^+2Fc^2^)/3'
_refine_ls_weighting_scheme calc
_refine_ls_wR_factor_gt 0.0537
_refine_ls_wR_factor_ref 0.0545
_reflns_Friedel_coverage 0.802
_reflns_Friedel_fraction_full 0.989
_reflns_Friedel_fraction_max 0.986
_reflns_number_gt 9625
_reflns_number_total 10115
_reflns_threshold_expression 'I > 2\s(I)'
_cod_data_source_file d0cc07717h2.cif
_cod_data_source_block dias528s
_cod_depositor_comments 'Adding full bibliography for 7127697--7127698.cif.'
_cod_database_code 7127697
_shelx_shelxl_version_number 2018/3
_shelx_space_group_comment
;
The symmetry employed for this shelxl refinement is uniquely defined
by the following loop, which should always be used as a source of
symmetry information in preference to the above space-group names.
They are only intended as comments.
;
_shelx_estimated_absorpt_t_max 0.682
_shelx_estimated_absorpt_t_min 0.551
_olex2_refinement_description
;
1. Fixed Uiso
 At 1.2 times of:
  All B(H) groups, All C(H) groups, All C(H,H) groups
2.a Ternary CH refined with riding coordinates:
 B(H)
2.b Secondary CH2 refined with riding coordinates:
 C46(H46A,H46B), C47(H47A,H47B), C48(H48A,H48B)
2.c Aromatic/amide H refined with riding coordinates:
 C2(H2), C5(H5), C6(H6), C7(H7), C8(H8), C9(H9), C11(H11), C12(H12), C13(H13),
 C14(H14), C15(H15), C17(H17), C20(H20), C21(H21), C22(H22), C23(H23), C24(H24),
  C26(H26), C27(H27), C28(H28), C29(H29), C30(H30), C32(H32), C35(H35),
 C36(H36), C37(H37), C38(H38), C39(H39), C41(H41), C42(H42), C43(H43), C44(H44),
  C45(H45)
;
_olex2_submission_special_instructions 'No special instructions were received'

loop_
_space_group_symop_operation_xyz
'x, y, z'
'-x+1/2, -y, z+1/2'
'-x, y+1/2, -z+1/2'
'x+1/2, -y+1/2, -z'

loop_
_atom_site_label
_atom_site_type_symbol
_atom_site_fract_x
_atom_site_fract_y
_atom_site_fract_z
_atom_site_U_iso_or_equiv
_atom_site_adp_type
_atom_site_occupancy
_atom_site_site_symmetry_order
_atom_site_calc_flag
_atom_site_refinement_flags_posn
_atom_site_refinement_flags_adp
_atom_site_refinement_flags_occupancy
_atom_site_disorder_assembly
_atom_site_disorder_group
Au Au 1.04036(2) 0.62955(2) 0.21697(2) 0.01419(5) Uani 1 1 d . . . . .
N1 N 0.8357(3) 0.6652(2) 0.1394(2) 0.0117(7) Uani 1 1 d . . . . .
N2 N 0.9101(3) 0.6093(2) 0.14605(19) 0.0131(7) Uani 1 1 d . . . . .
N3 N 0.8348(3) 0.68889(19) 0.2755(2) 0.0117(7) Uani 1 1 d . . . . .
N4 N 0.9287(3) 0.6680(2) 0.29986(19) 0.0141(8) Uani 1 1 d . . . . .
N5 N 0.8928(3) 0.7985(2) 0.18925(19) 0.0118(7) Uani 1 1 d . . . . .
N6 N 0.9948(3) 0.7882(2) 0.17828(19) 0.0126(7) Uani 1 1 d . . . . .
B B 0.8203(4) 0.7287(3) 0.1991(2) 0.0111(9) Uani 1 1 d . . . . .
H H 0.748873 0.748508 0.195803 0.013 Uiso 1 1 calc R . . . .
C1 C 0.8954(3) 0.5573(2) 0.0913(2) 0.0117(9) Uani 1 1 d . . . . .
C2 C 0.8121(3) 0.5800(2) 0.0496(2) 0.0132(9) Uani 1 1 d . . . . .
H2 H 0.785436 0.553778 0.007960 0.016 Uiso 1 1 calc R . . . .
C3 C 0.7761(3) 0.6478(2) 0.0806(2) 0.0122(9) Uani 1 1 d . . . . .
C4 C 0.9587(4) 0.4867(2) 0.0822(2) 0.0128(8) Uani 1 1 d . . . . .
C5 C 0.9936(3) 0.4434(3) 0.1418(2) 0.0152(9) Uani 1 1 d . . . . .
H5 H 0.982146 0.462107 0.189984 0.018 Uiso 1 1 calc R . . . .
C6 C 1.0449(3) 0.3731(3) 0.1313(2) 0.0192(8) Uani 1 1 d . . . . .
H6 H 1.067962 0.343862 0.172257 0.023 Uiso 1 1 calc R . . . .
C7 C 1.0625(4) 0.3454(3) 0.0612(3) 0.0210(11) Uani 1 1 d . . . . .
H7 H 1.097456 0.297201 0.054155 0.025 Uiso 1 1 calc R . . . .
C8 C 1.0289(4) 0.3881(3) 0.0016(2) 0.0213(10) Uani 1 1 d . . . . .
H8 H 1.041131 0.369250 -0.046517 0.026 Uiso 1 1 calc R . . . .
C9 C 0.9776(4) 0.4581(2) 0.0117(2) 0.0171(10) Uani 1 1 d . . . . .
H9 H 0.954917 0.487115 -0.029603 0.021 Uiso 1 1 calc R . . . .
C10 C 0.6875(3) 0.6951(3) 0.0571(2) 0.0131(9) Uani 1 1 d . . . . .
C11 C 0.6916(4) 0.7765(3) 0.0516(2) 0.0169(9) Uani 1 1 d . . . . .
H11 H 0.751702 0.803738 0.065240 0.020 Uiso 1 1 calc R . . . .
C12 C 0.6075(4) 0.8181(3) 0.0259(3) 0.0217(10) Uani 1 1 d . . . . .
H12 H 0.610153 0.873715 0.022833 0.026 Uiso 1 1 calc R . . . .
C13 C 0.5201(4) 0.7788(3) 0.0050(3) 0.0233(11) Uani 1 1 d . . . . .
H13 H 0.463344 0.807400 -0.012882 0.028 Uiso 1 1 calc R . . . .
C14 C 0.5157(3) 0.6971(3) 0.0103(2) 0.0207(10) Uani 1 1 d . . . . .
H14 H 0.455832 0.669780 -0.003720 0.025 Uiso 1 1 calc R . . . .
C15 C 0.5987(3) 0.6564(3) 0.0360(2) 0.0174(9) Uani 1 1 d . . . . .
H15 H 0.595579 0.600840 0.039341 0.021 Uiso 1 1 calc R . . . .
C16 C 0.9185(3) 0.6452(2) 0.3703(2) 0.0142(9) Uani 1 1 d . . . . .
C17 C 0.8168(3) 0.6524(2) 0.3905(2) 0.0144(9) Uani 1 1 d . . . . .
H17 H 0.788081 0.640926 0.436960 0.017 Uiso 1 1 calc R . . . .
C18 C 0.7665(3) 0.6796(2) 0.3299(2) 0.0141(9) Uani 1 1 d . . . . .
C19 C 1.0061(3) 0.6227(3) 0.4161(2) 0.0151(8) Uani 1 1 d . . . . .
C20 C 1.1004(4) 0.6600(3) 0.4098(3) 0.0182(10) Uani 1 1 d . . . . .
H20 H 1.109632 0.700029 0.374268 0.022 Uiso 1 1 calc R . . . .
C21 C 1.1808(4) 0.6389(3) 0.4550(3) 0.0219(10) Uani 1 1 d . . . . .
H21 H 1.244613 0.664393 0.450001 0.026 Uiso 1 1 calc R . . . .
C22 C 1.1684(4) 0.5812(3) 0.5069(3) 0.0243(11) Uani 1 1 d . . . . .
H22 H 1.223673 0.567018 0.537539 0.029 Uiso 1 1 calc R . . . .
C23 C 1.0749(4) 0.5436(3) 0.5145(3) 0.0235(11) Uani 1 1 d . . . . .
H23 H 1.066406 0.503849 0.550451 0.028 Uiso 1 1 calc R . . . .
C24 C 0.9941(4) 0.5643(3) 0.4694(2) 0.0190(10) Uani 1 1 d . . . . .
H24 H 0.930403 0.538745 0.474811 0.023 Uiso 1 1 calc R . . . .
C25 C 0.6561(3) 0.6969(2) 0.3223(2) 0.0145(9) Uani 1 1 d . . . . .
C26 C 0.5995(4) 0.6684(3) 0.2640(2) 0.0179(10) Uani 1 1 d . . . . .
H26 H 0.631223 0.637237 0.227439 0.022 Uiso 1 1 calc R . . . .
C27 C 0.4960(4) 0.6854(3) 0.2589(3) 0.0237(11) Uani 1 1 d . . . . .
H27 H 0.457248 0.665734 0.219077 0.028 Uiso 1 1 calc R . . . .
C28 C 0.4500(4) 0.7307(3) 0.3118(3) 0.0254(11) Uani 1 1 d . . . . .
H28 H 0.379815 0.742903 0.307614 0.030 Uiso 1 1 calc R . . . .
C29 C 0.5045(4) 0.7587(3) 0.3708(3) 0.0243(11) Uani 1 1 d . . . . .
H29 H 0.471944 0.789244 0.407357 0.029 Uiso 1 1 calc R . . . .
C30 C 0.6081(4) 0.7415(3) 0.3761(3) 0.0202(10) Uani 1 1 d . . . . .
H30 H 0.646126 0.760375 0.416598 0.024 Uiso 1 1 calc R . . . .
C31 C 1.0340(3) 0.8595(2) 0.1673(2) 0.0133(8) Uani 1 1 d . . . . .
C32 C 0.9574(4) 0.9169(2) 0.1701(2) 0.0149(8) Uani 1 1 d . . . . .
H32 H 0.964853 0.971944 0.163637 0.018 Uiso 1 1 calc R . . . .
C33 C 0.8691(3) 0.8763(3) 0.1844(2) 0.0138(8) Uani 1 1 d . . . . .
C34 C 1.1435(3) 0.8705(3) 0.1563(2) 0.0142(8) Uani 1 1 d . . . . .
C35 C 1.2064(4) 0.8067(3) 0.1397(2) 0.0171(9) Uani 1 1 d . . . . .
H35 H 1.177338 0.756096 0.133302 0.021 Uiso 1 1 calc R . . . .
C36 C 1.3100(4) 0.8162(3) 0.1325(2) 0.0181(10) Uani 1 1 d . . . . .
H36 H 1.351498 0.772064 0.121657 0.022 Uiso 1 1 calc R . . . .
C37 C 1.3542(3) 0.8894(3) 0.1409(2) 0.0193(10) Uani 1 1 d . . . . .
H37 H 1.425792 0.895401 0.136950 0.023 Uiso 1 1 calc R . . . .
C38 C 1.2929(4) 0.9539(3) 0.1552(3) 0.0201(10) Uani 1 1 d . . . . .
H38 H 1.322360 1.004562 0.159943 0.024 Uiso 1 1 calc R . . . .
C39 C 1.1887(3) 0.9447(3) 0.1625(2) 0.0157(9) Uani 1 1 d . . . . .
H39 H 1.147349 0.989252 0.171939 0.019 Uiso 1 1 calc R . . . .
C40 C 0.7663(3) 0.9096(2) 0.1968(2) 0.0135(9) Uani 1 1 d . . . . .
C41 C 0.7100(3) 0.8916(3) 0.2590(2) 0.0173(9) Uani 1 1 d . . . . .
H41 H 0.735857 0.855205 0.293678 0.021 Uiso 1 1 calc R . . . .
C42 C 0.6159(4) 0.9270(3) 0.2704(3) 0.0206(10) Uani 1 1 d . . . . .
H42 H 0.577214 0.914057 0.312603 0.025 Uiso 1 1 calc R . . . .
C43 C 0.5784(3) 0.9807(3) 0.2206(3) 0.0228(10) Uani 1 1 d . . . . .
H43 H 0.514399 1.004929 0.228856 0.027 Uiso 1 1 calc R . . . .
C44 C 0.6338(4) 0.9991(3) 0.1592(3) 0.0246(11) Uani 1 1 d . . . . .
H44 H 0.607922 1.036121 0.125058 0.029 Uiso 1 1 calc R . . . .
C45 C 0.7273(4) 0.9638(3) 0.1468(3) 0.0185(10) Uani 1 1 d . . . . .
H45 H 0.764971 0.976546 0.104153 0.022 Uiso 1 1 calc R . . . .
C46 C 1.1799(4) 0.5925(3) 0.1732(3) 0.0238(11) Uani 1 1 d . . . . .
H46A H 1.190671 0.535152 0.169404 0.029 Uiso 1 1 calc R . . . .
H46B H 1.206052 0.622353 0.130763 0.029 Uiso 1 1 calc R . . . .
C47 C 1.1944(3) 0.6266(3) 0.2428(2) 0.0224(10) Uani 1 1 d . . . . .
H47A H 1.230138 0.677669 0.244091 0.027 Uiso 1 1 calc R . . . .
H47B H 1.214773 0.590558 0.282692 0.027 Uiso 1 1 calc R . . . .
C48 C 0.2686(4) 0.9040(3) 0.3334(3) 0.0237(11) Uani 1 1 d . . . . .
H48A H 0.284357 0.871810 0.289744 0.028 Uiso 1 1 calc R . . . .
H48B H 0.206594 0.934839 0.322652 0.028 Uiso 1 1 calc R . . . .
Cl1 Cl 0.24466(10) 0.84108(8) 0.40858(7) 0.0284(3) Uani 1 1 d . . . . .
Cl2 Cl 0.36976(10) 0.96824(8) 0.35031(8) 0.0311(3) Uani 1 1 d . . . . .

loop_
_atom_site_aniso_label
_atom_site_aniso_U_11
_atom_site_aniso_U_22
_atom_site_aniso_U_33
_atom_site_aniso_U_23
_atom_site_aniso_U_13
_atom_site_aniso_U_12
Au 0.01309(7) 0.01398(7) 0.01551(7) 0.00039(7) -0.00200(7) 0.00107(7)
N1 0.0125(18) 0.0095(17) 0.0132(18) 0.0002(14) -0.0014(14) 0.0008(14)
N2 0.0182(18) 0.0093(18) 0.0118(17) 0.0004(14) 0.0006(14) 0.0019(14)
N3 0.0130(17) 0.0103(16) 0.0119(18) -0.0013(15) -0.0009(15) 0.0001(13)
N4 0.0174(19) 0.0109(17) 0.0138(19) -0.0027(14) -0.0001(14) 0.0021(14)
N5 0.0099(18) 0.0123(17) 0.0133(17) -0.0028(14) -0.0005(14) 0.0005(14)
N6 0.0128(17) 0.0151(18) 0.0100(18) 0.0003(14) 0.0006(13) -0.0021(14)
B 0.013(2) 0.010(2) 0.010(2) 0.0009(17) 0.0007(16) 0.0025(17)
C1 0.014(2) 0.010(2) 0.011(2) 0.0009(16) -0.0004(16) -0.0014(16)
C2 0.016(2) 0.013(2) 0.010(2) -0.0002(16) -0.0012(17) -0.0007(17)
C3 0.011(2) 0.015(2) 0.0104(19) 0.0030(16) -0.0021(16) -0.0042(16)
C4 0.0127(19) 0.0098(18) 0.016(2) -0.0001(15) 0.0013(19) -0.0008(18)
C5 0.016(2) 0.015(2) 0.014(2) 0.0010(17) 0.0001(17) -0.0023(17)
C6 0.020(2) 0.016(2) 0.022(2) 0.0051(18) -0.0022(19) 0.002(2)
C7 0.024(3) 0.010(2) 0.029(3) 0.0003(18) 0.005(2) 0.0041(17)
C8 0.029(3) 0.016(2) 0.019(2) -0.0025(17) 0.010(2) 0.000(2)
C9 0.025(3) 0.011(2) 0.015(2) 0.0005(16) 0.0022(19) -0.0005(18)
C10 0.013(2) 0.015(2) 0.010(2) 0.0007(16) 0.0012(16) 0.0014(17)
C11 0.019(2) 0.019(2) 0.013(2) -0.0014(18) -0.0011(17) 0.0020(18)
C12 0.030(3) 0.018(2) 0.017(2) 0.0002(19) -0.005(2) 0.010(2)
C13 0.021(3) 0.030(3) 0.019(2) 0.002(2) -0.0051(19) 0.012(2)
C14 0.014(3) 0.030(3) 0.018(2) -0.004(2) -0.0026(17) 0.0020(19)
C15 0.017(2) 0.019(2) 0.016(2) -0.0027(18) 0.0005(18) 0.0012(18)
C16 0.022(2) 0.006(2) 0.014(2) 0.0004(15) 0.0021(17) 0.0015(16)
C17 0.019(2) 0.014(2) 0.011(2) -0.0009(16) 0.0001(17) -0.0034(17)
C18 0.018(2) 0.009(2) 0.015(2) -0.0019(16) 0.0010(17) -0.0051(17)
C19 0.020(2) 0.014(2) 0.0114(19) -0.0044(18) -0.0030(15) 0.0025(18)
C20 0.024(3) 0.017(2) 0.014(2) -0.0004(18) -0.0010(19) -0.0010(19)
C21 0.022(2) 0.020(3) 0.024(2) -0.007(2) -0.0053(19) 0.002(2)
C22 0.031(3) 0.025(3) 0.017(2) -0.005(2) -0.006(2) 0.012(2)
C23 0.035(3) 0.021(2) 0.015(2) 0.0024(19) -0.002(2) 0.005(2)
C24 0.024(2) 0.017(2) 0.016(2) 0.0000(18) -0.0022(18) 0.0018(18)
C25 0.018(2) 0.009(2) 0.017(2) 0.0024(17) 0.0032(17) -0.0025(17)
C26 0.019(2) 0.014(2) 0.020(3) -0.0009(17) -0.0001(18) -0.0028(18)
C27 0.022(2) 0.023(2) 0.026(3) 0.001(2) -0.005(2) -0.004(2)
C28 0.016(2) 0.021(2) 0.040(3) 0.007(2) 0.000(2) 0.000(2)
C29 0.024(2) 0.022(3) 0.026(3) -0.001(2) 0.008(2) 0.003(2)
C30 0.022(3) 0.021(2) 0.018(2) 0.0007(19) 0.0035(19) -0.003(2)
C31 0.016(2) 0.016(2) 0.0080(17) -0.0006(15) -0.0010(17) 0.0009(19)
C32 0.019(2) 0.0121(19) 0.0135(19) -0.0007(15) 0.002(2) -0.001(2)
C33 0.019(2) 0.013(2) 0.0092(18) 0.0001(18) 0.0000(16) 0.0013(19)
C34 0.015(2) 0.018(2) 0.0103(19) 0.0025(19) -0.0005(15) -0.0022(19)
C35 0.023(2) 0.014(2) 0.014(2) 0.0014(17) 0.0021(19) -0.0001(18)
C36 0.015(2) 0.022(2) 0.017(2) -0.0006(18) 0.0009(18) 0.0042(18)
C37 0.014(2) 0.027(3) 0.017(2) 0.0035(19) 0.0017(17) -0.0025(18)
C38 0.025(3) 0.019(2) 0.016(2) 0.0018(19) -0.003(2) -0.009(2)
C39 0.017(2) 0.016(2) 0.014(2) -0.0002(18) -0.0006(18) 0.0004(18)
C40 0.015(2) 0.008(2) 0.018(2) -0.0029(16) -0.0027(16) -0.0010(16)
C41 0.018(2) 0.012(2) 0.022(2) -0.0015(17) -0.0014(18) 0.0010(17)
C42 0.018(2) 0.014(2) 0.029(3) -0.0049(19) 0.003(2) -0.0027(18)
C43 0.013(2) 0.015(2) 0.040(3) -0.006(2) -0.001(2) 0.0029(16)
C44 0.025(3) 0.017(2) 0.032(3) -0.001(2) -0.013(2) 0.005(2)
C45 0.022(2) 0.015(2) 0.018(2) 0.0007(19) -0.0042(19) -0.0016(18)
C46 0.012(2) 0.020(2) 0.039(3) 0.000(2) 0.002(2) 0.0038(19)
C47 0.013(2) 0.030(3) 0.023(2) 0.009(2) 0.0005(17) 0.003(2)
C48 0.024(3) 0.029(3) 0.018(2) 0.004(2) 0.001(2) 0.002(2)
Cl1 0.0305(7) 0.0325(7) 0.0221(6) 0.0059(5) 0.0033(5) 0.0027(5)
Cl2 0.0247(6) 0.0347(7) 0.0340(7) -0.0066(6) 0.0051(6) -0.0051(5)

loop_
_atom_type_symbol
_atom_type_description
_atom_type_scat_dispersion_real
_atom_type_scat_dispersion_imag
_atom_type_scat_source
C C 0.0033 0.0016 'International Tables Vol C Tables 4.2.6.8 and 6.1.1.4'
H H 0.0000 0.0000 'International Tables Vol C Tables 4.2.6.8 and 6.1.1.4'
Au Au -2.0133 8.8022 'International Tables Vol C Tables 4.2.6.8 and 6.1.1.4'
B B 0.0013 0.0007 'International Tables Vol C Tables 4.2.6.8 and 6.1.1.4'
Cl Cl 0.1484 0.1585 'International Tables Vol C Tables 4.2.6.8 and 6.1.1.4'
N N 0.0061 0.0033 'International Tables Vol C Tables 4.2.6.8 and 6.1.1.4'

loop_
_geom_angle_atom_site_label_1
_geom_angle_atom_site_label_2
_geom_angle_atom_site_label_3
_geom_angle
_geom_angle_site_symmetry_1
_geom_angle_site_symmetry_3
_geom_angle_publ_flag
N2 Au N4 86.12(13) . . ?
C46 Au N2 114.40(17) . . ?
C46 Au N4 158.71(17) . . ?
C47 Au N2 153.88(16) . . ?
C47 Au N4 119.91(16) . . ?
C47 Au C46 39.49(18) . . ?
N2 N1 B 121.0(3) . . ?
C3 N1 N2 109.2(3) . . ?
C3 N1 B 129.2(4) . . ?
N1 N2 Au 120.3(3) . . ?
C1 N2 Au 131.2(3) . . ?
C1 N2 N1 106.7(3) . . ?
N4 N3 B 121.1(3) . . ?
C18 N3 N4 109.4(3) . . ?
C18 N3 B 128.9(4) . . ?
N3 N4 Au 117.1(3) . . ?
C16 N4 Au 129.4(3) . . ?
C16 N4 N3 107.3(3) . . ?
N6 N5 B 121.9(3) . . ?
C33 N5 N6 109.8(4) . . ?
C33 N5 B 128.1(4) . . ?
C31 N6 N5 106.6(4) . . ?
N1 B N3 108.1(3) . . ?
N1 B H 108.4 . . ?
N3 B H 108.4 . . ?
N5 B N1 112.1(3) . . ?
N5 B N3 111.4(3) . . ?
N5 B H 108.4 . . ?
N2 C1 C2 109.8(4) . . ?
N2 C1 C4 122.6(4) . . ?
C2 C1 C4 127.6(4) . . ?
C1 C2 H2 126.9 . . ?
C3 C2 C1 106.2(4) . . ?
C3 C2 H2 126.9 . . ?
N1 C3 C2 108.1(4) . . ?
N1 C3 C10 124.2(4) . . ?
C2 C3 C10 127.7(4) . . ?
C5 C4 C1 122.0(4) . . ?
C5 C4 C9 118.5(4) . . ?
C9 C4 C1 119.2(4) . . ?
C4 C5 H5 119.7 . . ?
C6 C5 C4 120.6(4) . . ?
C6 C5 H5 119.7 . . ?
C5 C6 H6 119.9 . . ?
C7 C6 C5 120.2(4) . . ?
C7 C6 H6 119.9 . . ?
C6 C7 H7 120.1 . . ?
C8 C7 C6 119.8(4) . . ?
C8 C7 H7 120.1 . . ?
C7 C8 H8 119.9 . . ?
C9 C8 C7 120.3(4) . . ?
C9 C8 H8 119.9 . . ?
C4 C9 H9 119.7 . . ?
C8 C9 C4 120.6(4) . . ?
C8 C9 H9 119.7 . . ?
C11 C10 C3 122.2(4) . . ?
C11 C10 C15 118.9(4) . . ?
C15 C10 C3 118.8(4) . . ?
C10 C11 H11 120.0 . . ?
C10 C11 C12 120.0(4) . . ?
C12 C11 H11 120.0 . . ?
C11 C12 H12 119.8 . . ?
C13 C12 C11 120.4(4) . . ?
C13 C12 H12 119.8 . . ?
C12 C13 H13 120.1 . . ?
C12 C13 C14 119.8(4) . . ?
C14 C13 H13 120.1 . . ?
C13 C14 H14 120.3 . . ?
C15 C14 C13 119.5(4) . . ?
C15 C14 H14 120.3 . . ?
C10 C15 H15 119.3 . . ?
C14 C15 C10 121.4(4) . . ?
C14 C15 H15 119.3 . . ?
N4 C16 C17 108.8(4) . . ?
N4 C16 C19 122.6(4) . . ?
C17 C16 C19 128.5(4) . . ?
C16 C17 H17 126.9 . . ?
C18 C17 C16 106.2(4) . . ?
C18 C17 H17 126.9 . . ?
N3 C18 C17 108.3(4) . . ?
N3 C18 C25 123.8(4) . . ?
C17 C18 C25 127.9(4) . . ?
C20 C19 C16 121.8(4) . . ?
C20 C19 C24 118.6(4) . . ?
C24 C19 C16 119.5(4) . . ?
C19 C20 H20 119.7 . . ?
C21 C20 C19 120.5(4) . . ?
C21 C20 H20 119.7 . . ?
C20 C21 H21 119.8 . . ?
C22 C21 C20 120.3(5) . . ?
C22 C21 H21 119.8 . . ?
C21 C22 H22 119.9 . . ?
C21 C22 C23 120.2(5) . . ?
C23 C22 H22 119.9 . . ?
C22 C23 H23 120.1 . . ?
C24 C23 C22 119.8(4) . . ?
C24 C23 H23 120.1 . . ?
C19 C24 H24 119.8 . . ?
C23 C24 C19 120.5(4) . . ?
C23 C24 H24 119.8 . . ?
C26 C25 C18 121.8(4) . . ?
C26 C25 C30 119.3(4) . . ?
C30 C25 C18 118.9(4) . . ?
C25 C26 H26 119.9 . . ?
C25 C26 C27 120.1(5) . . ?
C27 C26 H26 119.9 . . ?
C26 C27 H27 120.1 . . ?
C28 C27 C26 119.9(5) . . ?
C28 C27 H27 120.1 . . ?
C27 C28 H28 119.5 . . ?
C27 C28 C29 121.0(5) . . ?
C29 C28 H28 119.5 . . ?
C28 C29 H29 120.4 . . ?
C28 C29 C30 119.3(5) . . ?
C30 C29 H29 120.4 . . ?
C25 C30 C29 120.4(5) . . ?
C25 C30 H30 119.8 . . ?
C29 C30 H30 119.8 . . ?
N6 C31 C32 110.5(4) . . ?
N6 C31 C34 121.1(4) . . ?
C32 C31 C34 128.4(4) . . ?
C31 C32 H32 127.4 . . ?
C33 C32 C31 105.2(4) . . ?
C33 C32 H32 127.4 . . ?
N5 C33 C32 107.9(4) . . ?
N5 C33 C40 124.7(4) . . ?
C32 C33 C40 127.3(4) . . ?
C35 C34 C31 120.7(4) . . ?
C35 C34 C39 117.9(4) . . ?
C39 C34 C31 121.4(4) . . ?
C34 C35 H35 119.6 . . ?
C36 C35 C34 120.9(4) . . ?
C36 C35 H35 119.6 . . ?
C35 C36 H36 119.6 . . ?
C35 C36 C37 120.7(4) . . ?
C37 C36 H36 119.6 . . ?
C36 C37 H37 120.3 . . ?
C36 C37 C38 119.3(4) . . ?
C38 C37 H37 120.3 . . ?
C37 C38 H38 119.9 . . ?
C39 C38 C37 120.2(4) . . ?
C39 C38 H38 119.9 . . ?
C34 C39 H39 119.5 . . ?
C38 C39 C34 120.9(4) . . ?
C38 C39 H39 119.5 . . ?
C41 C40 C33 121.7(4) . . ?
C41 C40 C45 119.0(4) . . ?
C45 C40 C33 119.1(4) . . ?
C40 C41 H41 120.0 . . ?
C40 C41 C42 120.0(4) . . ?
C42 C41 H41 120.0 . . ?
C41 C42 H42 119.9 . . ?
C43 C42 C41 120.3(5) . . ?
C43 C42 H42 119.9 . . ?
C42 C43 H43 120.0 . . ?
C44 C43 C42 120.0(4) . . ?
C44 C43 H43 120.0 . . ?
C43 C44 H44 119.9 . . ?
C43 C44 C45 120.2(4) . . ?
C45 C44 H44 119.9 . . ?
C40 C45 H45 119.8 . . ?
C44 C45 C40 120.4(5) . . ?
C44 C45 H45 119.8 . . ?
Au C46 H46A 116.7 . . ?
Au C46 H46B 116.7 . . ?
H46A C46 H46B 113.7 . . ?
C47 C46 Au 69.6(3) . . ?
C47 C46 H46A 116.7 . . ?
C47 C46 H46B 116.7 . . ?
Au C47 H47A 116.5 . . ?
Au C47 H47B 116.5 . . ?
C46 C47 Au 70.9(3) . . ?
C46 C47 H47A 116.5 . . ?
C46 C47 H47B 116.5 . . ?
H47A C47 H47B 113.5 . . ?
H48A C48 H48B 107.9 . . ?
Cl1 C48 H48A 109.2 . . ?
Cl1 C48 H48B 109.2 . . ?
Cl2 C48 H48A 109.2 . . ?
Cl2 C48 H48B 109.2 . . ?
Cl2 C48 Cl1 112.1(3) . . ?

loop_
_geom_bond_atom_site_label_1
_geom_bond_atom_site_label_2
_geom_bond_distance
_geom_bond_site_symmetry_2
_geom_bond_publ_flag
Au N2 2.177(4) . ?
Au N4 2.211(3) . ?
Au C46 2.100(5) . ?
Au C47 2.082(4) . ?
N1 N2 1.372(5) . ?
N1 B 1.550(6) . ?
N1 C3 1.365(5) . ?
N2 C1 1.351(5) . ?
N3 N4 1.361(5) . ?
N3 B 1.564(5) . ?
N3 C18 1.351(5) . ?
N4 C16 1.353(5) . ?
N5 N6 1.368(5) . ?
N5 B 1.536(6) . ?
N5 C33 1.365(6) . ?
N6 C31 1.336(5) . ?
B H 1.0000 . ?
C1 C2 1.391(6) . ?
C1 C4 1.473(6) . ?
C2 H2 0.9500 . ?
C2 C3 1.371(6) . ?
C3 C10 1.481(6) . ?
C4 C5 1.394(6) . ?
C4 C9 1.402(6) . ?
C5 H5 0.9500 . ?
C5 C6 1.388(6) . ?
C6 H6 0.9500 . ?
C6 C7 1.385(6) . ?
C7 H7 0.9500 . ?
C7 C8 1.385(7) . ?
C8 H8 0.9500 . ?
C8 C9 1.383(6) . ?
C9 H9 0.9500 . ?
C10 C11 1.391(6) . ?
C10 C15 1.396(6) . ?
C11 H11 0.9500 . ?
C11 C12 1.396(6) . ?
C12 H12 0.9500 . ?
C12 C13 1.383(7) . ?
C13 H13 0.9500 . ?
C13 C14 1.398(7) . ?
C14 H14 0.9500 . ?
C14 C15 1.376(6) . ?
C15 H15 0.9500 . ?
C16 C17 1.394(6) . ?
C16 C19 1.475(6) . ?
C17 H17 0.9500 . ?
C17 C18 1.372(6) . ?
C18 C25 1.488(6) . ?
C19 C20 1.400(6) . ?
C19 C24 1.401(6) . ?
C20 H20 0.9500 . ?
C20 C21 1.389(6) . ?
C21 H21 0.9500 . ?
C21 C22 1.376(7) . ?
C22 H22 0.9500 . ?
C22 C23 1.394(7) . ?
C23 H23 0.9500 . ?
C23 C24 1.391(6) . ?
C24 H24 0.9500 . ?
C25 C26 1.389(6) . ?
C25 C30 1.395(6) . ?
C26 H26 0.9500 . ?
C26 C27 1.395(7) . ?
C27 H27 0.9500 . ?
C27 C28 1.378(7) . ?
C28 H28 0.9500 . ?
C28 C29 1.380(7) . ?
C29 H29 0.9500 . ?
C29 C30 1.398(7) . ?
C30 H30 0.9500 . ?
C31 C32 1.406(6) . ?
C31 C34 1.467(6) . ?
C32 H32 0.9500 . ?
C32 C33 1.377(6) . ?
C33 C40 1.485(6) . ?
C34 C35 1.400(6) . ?
C34 C39 1.401(6) . ?
C35 H35 0.9500 . ?
C35 C36 1.379(7) . ?
C36 H36 0.9500 . ?
C36 C37 1.385(6) . ?
C37 H37 0.9500 . ?
C37 C38 1.389(7) . ?
C38 H38 0.9500 . ?
C38 C39 1.386(7) . ?
C39 H39 0.9500 . ?
C40 C41 1.391(6) . ?
C40 C45 1.398(6) . ?
C41 H41 0.9500 . ?
C41 C42 1.394(6) . ?
C42 H42 0.9500 . ?
C42 C43 1.382(7) . ?
C43 H43 0.9500 . ?
C43 C44 1.376(7) . ?
C44 H44 0.9500 . ?
C44 C45 1.388(7) . ?
C45 H45 0.9500 . ?
C46 H46A 0.9900 . ?
C46 H46B 0.9900 . ?
C46 C47 1.413(7) . ?
C47 H47A 0.9900 . ?
C47 H47B 0.9900 . ?
C48 H48A 0.9900 . ?
C48 H48B 0.9900 . ?
C48 Cl1 1.772(5) . ?
C48 Cl2 1.752(5) . ?
